data_7246649
loop_
_publ_author_name
'Kotte, Lohith'
'Pendota, Vinusha'
'Sreedhar, Bojja'
'Nanubolu, Jagadeesh Babu'

_publ_section_title
;
 Famciclovir--fumaric acid: an all-in-one multicomponent system with salt,
 cocrystal and salt--cocrystal continuum
;
_journal_issue 17
_journal_name_full CrystEngComm
_journal_page_first 2662
_journal_page_last 2678
_journal_paper_doi 10.1039/D3CE00200D
_journal_volume 25
_journal_year 2023
_chemical_formula_moiety 'C14 H19 N5 O4'
_chemical_formula_sum 'C14 H19 N5 O4'
_chemical_formula_weight 321.34
_chemical_name_systematic 'Famciclovir anhydrate'
_space_group_crystal_system monoclinic
_space_group_IT_number 14
_space_group_name_Hall '-P 2ybc'
_space_group_name_H-M_alt 'P 1 21/c 1'
_atom_sites_solution_hydrogens mixed
_audit_creation_method SHELXL-2018/3
_audit_update_record
;
2023-02-27 deposited with the CCDC.	2023-04-04 downloaded from the CCDC.
;
_cell_angle_alpha 90
_cell_angle_beta 107.323(12)
_cell_angle_gamma 90
_cell_formula_units_Z 4
_cell_length_a 11.005(4)
_cell_length_b 12.739(4)
_cell_length_c 11.783(4)
_cell_measurement_reflns_used 9931
_cell_measurement_temperature 100(2)
_cell_measurement_theta_max 30.551
_cell_measurement_theta_min 2.413
_cell_volume 1577.0(9)
_computing_cell_refinement '<i>SAINT</i> (Bruker, 2016)'
_computing_data_collection '<i>APEX3</i> (Bruker, 2016)'
_computing_data_reduction 'Bruker SAINT'
_computing_structure_refinement 'SHELXL-2018/3 (Sheldrick, 2018)'
_computing_structure_solution 'SHELXT 2014/5 (Sheldrick, 2014)'
_diffrn_ambient_temperature 100(2)
_diffrn_measured_fraction_theta_full 0.998
_diffrn_measured_fraction_theta_max 0.999
_diffrn_measurement_device_type 'Bruker D8 QUEST PHOTON-100'
_diffrn_measurement_method '\w and \f'
_diffrn_radiation_type MoK\a
_diffrn_radiation_wavelength 0.71073
_diffrn_reflns_av_R_equivalents 0.0334
_diffrn_reflns_av_unetI/netI 0.0329
_diffrn_reflns_Laue_measured_fraction_full 0.998
_diffrn_reflns_Laue_measured_fraction_max 0.999
_diffrn_reflns_limit_h_max 15
_diffrn_reflns_limit_h_min -15
_diffrn_reflns_limit_k_max 17
_diffrn_reflns_limit_k_min -17
_diffrn_reflns_limit_l_max 16
_diffrn_reflns_limit_l_min -15
_diffrn_reflns_number 18841
_diffrn_reflns_point_group_measured_fraction_full 0.998
_diffrn_reflns_point_group_measured_fraction_max 0.999
_diffrn_reflns_theta_full 25.242
_diffrn_reflns_theta_max 30.000
_diffrn_reflns_theta_min 2.415
_diffrn_source microfocus
_exptl_absorpt_coefficient_mu 0.102
_exptl_absorpt_correction_T_max 0.7461
_exptl_absorpt_correction_T_min 0.7092
_exptl_absorpt_correction_type multi-scan
_exptl_absorpt_process_details 'SADABS 2014/5'
_exptl_crystal_density_diffrn 1.353
_exptl_crystal_description NEEDLE
_exptl_crystal_F_000 680
_exptl_crystal_recrystallization_method 'Re-crystallisation from solvent: n-Butanol'
_exptl_crystal_size_max 0.260
_exptl_crystal_size_mid 0.230
_exptl_crystal_size_min 0.140
_refine_diff_density_max 0.333
_refine_diff_density_min -0.314
_refine_diff_density_rms 0.058
_refine_ls_extinction_method none
_refine_ls_goodness_of_fit_ref 1.024
_refine_ls_hydrogen_treatment mixed
_refine_ls_matrix_type full
_refine_ls_number_parameters 218
_refine_ls_number_reflns 4596
_refine_ls_number_restraints 0
_refine_ls_restrained_S_all 1.024
_refine_ls_R_factor_all 0.0576
_refine_ls_R_factor_gt 0.0454
_refine_ls_shift/su_max 0.000
_refine_ls_shift/su_mean 0.000
_refine_ls_structure_factor_coef Fsqd
_refine_ls_weighting_details 'w=1/[\s^2^(Fo^2^)+(0.0491P)^2^+0.8262P] where P=(Fo^2^+2Fc^2^)/3'
_refine_ls_weighting_scheme calc
_refine_ls_wR_factor_gt 0.1071
_refine_ls_wR_factor_ref 0.1141
_reflns_Friedel_coverage 0.000
_reflns_number_gt 3834
_reflns_number_total 4596
_reflns_threshold_expression 'I > 2\s(I)'
_cod_data_source_file d3ce00200d2.cif
_cod_data_source_block KA467_0m
_cod_depositor_comments 'Adding full bibliography for 7246646--7246653.cif.'
_cod_original_sg_symbol_H-M 'P 21/c'
_cod_database_code 7246649
_shelx_shelxl_version_number 2018/3
_shelx_space_group_comment
;
The symmetry employed for this shelxl refinement is uniquely defined
by the following loop, which should always be used as a source of
symmetry information in preference to the above space-group names.
They are only intended as comments.
;
_shelx_estimated_absorpt_t_min 0.974
_shelx_estimated_absorpt_t_max 0.986

loop_
_space_group_symop_operation_xyz
'x, y, z'
'-x, y+1/2, -z+1/2'
'-x, -y, -z'
'x, -y-1/2, z-1/2'

loop_
_atom_site_label
_atom_site_type_symbol
_atom_site_fract_x
_atom_site_fract_y
_atom_site_fract_z
_atom_site_U_iso_or_equiv
_atom_site_adp_type
_atom_site_occupancy
_atom_site_site_symmetry_order
_atom_site_calc_flag
_atom_site_refinement_flags_posn
_atom_site_refinement_flags_adp
_atom_site_refinement_flags_occupancy
_atom_site_disorder_assembly
_atom_site_disorder_group
O1 O 0.55576(13) 0.71855(9) 0.22738(12) 0.0450(3) Uani 1 1 d . . . . .
O2 O 0.53658(9) 0.54538(7) 0.18691(8) 0.0218(2) Uani 1 1 d . . . . .
O3 O 0.22684(12) 0.78212(8) 0.11826(9) 0.0375(3) Uani 1 1 d . . . . .
O4 O 0.27784(9) 0.66983(6) 0.27126(8) 0.01873(19) Uani 1 1 d . . . . .
N1 N 0.03725(9) 0.14228(7) 0.55058(8) 0.01270(19) Uani 1 1 d . . . . .
H1N H 0.0409(15) 0.0033(13) 0.4088(14) 0.020(4) Uiso 1 1 d . . . . .
H2N H 0.0844(15) 0.0664(13) 0.3161(15) 0.023(4) Uiso 1 1 d . . . . .
N2 N 0.06724(11) 0.06327(8) 0.38430(9) 0.0165(2) Uani 1 1 d . . . . .
N3 N 0.10925(9) 0.23993(7) 0.40609(8) 0.01197(18) Uani 1 1 d . . . . .
N4 N 0.11002(10) 0.42117(8) 0.63813(8) 0.0161(2) Uani 1 1 d . . . . .
N5 N 0.15486(10) 0.42124(7) 0.46300(8) 0.0142(2) Uani 1 1 d . . . . .
C1 C 0.07121(10) 0.15153(8) 0.44850(9) 0.0113(2) Uani 1 1 d . . . . .
C2 C 0.04543(11) 0.22764(8) 0.61831(9) 0.0131(2) Uani 1 1 d . . . . .
H2 H 0.020817 0.223704 0.688926 0.016 Uiso 1 1 calc R U . . .
C3 C 0.08922(11) 0.32149(8) 0.58689(9) 0.0122(2) Uani 1 1 d . . . . .
C4 C 0.11749(11) 0.32116(8) 0.47841(9) 0.0117(2) Uani 1 1 d . . . . .
C5 C 0.14814(12) 0.47685(9) 0.56128(10) 0.0168(2) Uani 1 1 d . . . . .
H5 H 0.169252 0.549194 0.572473 0.020 Uiso 1 1 calc R U . . .
C6 C 0.18515(12) 0.46188(9) 0.35851(10) 0.0157(2) Uani 1 1 d . . . . .
H6A H 0.145990 0.532090 0.338785 0.019 Uiso 1 1 calc R U . . .
H6B H 0.147186 0.415000 0.290120 0.019 Uiso 1 1 calc R U . . .
C7 C 0.32759(12) 0.47061(9) 0.37649(10) 0.0175(2) Uani 1 1 d . . . . .
H7A H 0.368692 0.403186 0.407976 0.021 Uiso 1 1 calc R U . . .
H7B H 0.363398 0.525569 0.436547 0.021 Uiso 1 1 calc R U . . .
C8 C 0.35954(11) 0.49763(9) 0.26124(10) 0.0154(2) Uani 1 1 d . . . . .
H8 H 0.344914 0.433166 0.210526 0.018 Uiso 1 1 calc R U . . .
C9 C 0.50039(12) 0.52478(11) 0.29315(11) 0.0225(3) Uani 1 1 d . . . . .
H9A H 0.518105 0.587493 0.345112 0.027 Uiso 1 1 calc R U . . .
H9B H 0.551515 0.465725 0.337456 0.027 Uiso 1 1 calc R U . . .
C10 C 0.56005(13) 0.64631(11) 0.16343(13) 0.0266(3) Uani 1 1 d . . . . .
C11 C 0.59033(16) 0.65378(14) 0.04824(15) 0.0373(4) Uani 1 1 d . . . . .
H11A H 0.561121 0.590046 0.001497 0.056 Uiso 1 1 calc R U . . .
H11B H 0.682507 0.661159 0.063916 0.056 Uiso 1 1 calc R U . . .
H11C H 0.547236 0.715022 0.003755 0.056 Uiso 1 1 calc R U . . .
C12 C 0.27682(11) 0.58440(9) 0.19014(10) 0.0152(2) Uani 1 1 d . . . . .
H12A H 0.310855 0.608272 0.125631 0.018 Uiso 1 1 calc R U . . .
H12B H 0.188823 0.558736 0.154102 0.018 Uiso 1 1 calc R U . . .
C13 C 0.24964(12) 0.76540(9) 0.22323(12) 0.0205(2) Uani 1 1 d . . . . .
C14 C 0.25139(15) 0.84593(10) 0.31605(14) 0.0289(3) Uani 1 1 d . . . . .
H14A H 0.331066 0.885784 0.334486 0.043 Uiso 1 1 calc R U . . .
H14B H 0.245059 0.810941 0.388145 0.043 Uiso 1 1 calc R U . . .
H14C H 0.179199 0.893821 0.286348 0.043 Uiso 1 1 calc R U . . .

loop_
_atom_site_aniso_label
_atom_site_aniso_U_11
_atom_site_aniso_U_22
_atom_site_aniso_U_33
_atom_site_aniso_U_23
_atom_site_aniso_U_13
_atom_site_aniso_U_12
O1 0.0540(8) 0.0293(6) 0.0597(8) -0.0124(5) 0.0292(6) -0.0113(5)
O2 0.0223(5) 0.0236(5) 0.0233(4) 0.0010(4) 0.0128(4) 0.0003(4)
O3 0.0618(8) 0.0153(5) 0.0289(5) 0.0075(4) 0.0035(5) 0.0060(5)
O4 0.0290(5) 0.0103(4) 0.0213(4) 0.0032(3) 0.0143(4) 0.0037(3)
N1 0.0191(5) 0.0102(4) 0.0100(4) 0.0011(3) 0.0061(4) -0.0018(3)
N2 0.0315(6) 0.0089(4) 0.0130(4) -0.0024(3) 0.0127(4) -0.0051(4)
N3 0.0179(5) 0.0090(4) 0.0098(4) 0.0000(3) 0.0055(3) -0.0016(3)
N4 0.0268(5) 0.0104(4) 0.0122(4) -0.0022(3) 0.0075(4) -0.0026(4)
N5 0.0242(5) 0.0087(4) 0.0109(4) -0.0002(3) 0.0070(4) -0.0041(4)
C1 0.0154(5) 0.0092(5) 0.0094(4) 0.0000(4) 0.0040(4) -0.0007(4)
C2 0.0188(5) 0.0123(5) 0.0093(4) 0.0007(4) 0.0058(4) -0.0005(4)
C3 0.0177(5) 0.0100(5) 0.0094(4) -0.0013(4) 0.0047(4) -0.0009(4)
C4 0.0159(5) 0.0090(5) 0.0103(4) 0.0009(4) 0.0042(4) -0.0019(4)
C5 0.0281(6) 0.0097(5) 0.0131(5) -0.0024(4) 0.0071(4) -0.0035(4)
C6 0.0243(6) 0.0130(5) 0.0104(5) 0.0019(4) 0.0061(4) -0.0056(4)
C7 0.0229(6) 0.0163(5) 0.0148(5) 0.0056(4) 0.0077(5) 0.0042(4)
C8 0.0211(6) 0.0128(5) 0.0142(5) 0.0024(4) 0.0081(4) 0.0035(4)
C9 0.0211(6) 0.0305(7) 0.0181(6) 0.0047(5) 0.0091(5) 0.0052(5)
C10 0.0208(6) 0.0263(7) 0.0343(7) -0.0002(6) 0.0105(5) -0.0056(5)
C11 0.0329(8) 0.0452(9) 0.0374(8) 0.0055(7) 0.0159(7) -0.0166(7)
C12 0.0209(6) 0.0124(5) 0.0142(5) 0.0029(4) 0.0081(4) 0.0021(4)
C13 0.0198(6) 0.0112(5) 0.0311(7) 0.0043(5) 0.0085(5) 0.0006(4)
C14 0.0374(8) 0.0131(6) 0.0416(8) -0.0016(5) 0.0202(7) 0.0001(5)

loop_
_atom_type_symbol
_atom_type_description
_atom_type_scat_dispersion_real
_atom_type_scat_dispersion_imag
_atom_type_scat_source
C C 0.0033 0.0016 'International Tables Vol C Tables 4.2.6.8 and 6.1.1.4'
H H 0.0000 0.0000 'International Tables Vol C Tables 4.2.6.8 and 6.1.1.4'
N N 0.0061 0.0033 'International Tables Vol C Tables 4.2.6.8 and 6.1.1.4'
O O 0.0106 0.0060 'International Tables Vol C Tables 4.2.6.8 and 6.1.1.4'

loop_
_geom_angle_atom_site_label_1
_geom_angle_atom_site_label_2
_geom_angle_atom_site_label_3
_geom_angle
_geom_angle_site_symmetry_1
_geom_angle_site_symmetry_3
_geom_angle_publ_flag
C10 O2 C9 117.84(11) . . ?
C13 O4 C12 116.71(10) . . ?
C2 N1 C1 117.91(9) . . ?
C1 N2 H1N 119.3(10) . . ?
C1 N2 H2N 119.7(11) . . ?
H1N N2 H2N 120.8(14) . . ?
C4 N3 C1 112.51(9) . . ?
C5 N4 C3 103.77(9) . . ?
C4 N5 C5 105.90(9) . . ?
C4 N5 C6 126.47(9) . . ?
C5 N5 C6 127.45(10) . . ?
N3 C1 N2 116.76(9) . . ?
N3 C1 N1 126.49(10) . . ?
N2 C1 N1 116.75(9) . . ?
N1 C2 C3 120.77(10) . . ?
N1 C2 H2 119.6 . . ?
C3 C2 H2 119.6 . . ?
C2 C3 N4 134.23(10) . . ?
C2 C3 C4 115.59(10) . . ?
N4 C3 C4 110.16(9) . . ?
N3 C4 N5 127.41(10) . . ?
N3 C4 C3 126.62(10) . . ?
N5 C4 C3 105.98(9) . . ?
N4 C5 N5 114.20(10) . . ?
N4 C5 H5 122.9 . . ?
N5 C5 H5 122.9 . . ?
N5 C6 C7 113.09(10) . . ?
N5 C6 H6A 109.0 . . ?
C7 C6 H6A 109.0 . . ?
N5 C6 H6B 109.0 . . ?
C7 C6 H6B 109.0 . . ?
H6A C6 H6B 107.8 . . ?
C6 C7 C8 112.94(10) . . ?
C6 C7 H7A 109.0 . . ?
C8 C7 H7A 109.0 . . ?
C6 C7 H7B 109.0 . . ?
C8 C7 H7B 109.0 . . ?
H7A C7 H7B 107.8 . . ?
C12 C8 C9 111.76(10) . . ?
C12 C8 C7 113.15(9) . . ?
C9 C8 C7 108.43(10) . . ?
C12 C8 H8 107.8 . . ?
C9 C8 H8 107.8 . . ?
C7 C8 H8 107.8 . . ?
O2 C9 C8 110.50(10) . . ?
O2 C9 H9A 109.6 . . ?
C8 C9 H9A 109.6 . . ?
O2 C9 H9B 109.6 . . ?
C8 C9 H9B 109.6 . . ?
H9A C9 H9B 108.1 . . ?
O1 C10 O2 123.63(13) . . ?
O1 C10 C11 125.68(14) . . ?
O2 C10 C11 110.69(12) . . ?
C10 C11 H11A 109.5 . . ?
C10 C11 H11B 109.5 . . ?
H11A C11 H11B 109.5 . . ?
C10 C11 H11C 109.5 . . ?
H11A C11 H11C 109.5 . . ?
H11B C11 H11C 109.5 . . ?
O4 C12 C8 107.35(9) . . ?
O4 C12 H12A 110.2 . . ?
C8 C12 H12A 110.2 . . ?
O4 C12 H12B 110.2 . . ?
C8 C12 H12B 110.2 . . ?
H12A C12 H12B 108.5 . . ?
O3 C13 O4 123.05(12) . . ?
O3 C13 C14 125.64(12) . . ?
O4 C13 C14 111.31(11) . . ?
C13 C14 H14A 109.5 . . ?
C13 C14 H14B 109.5 . . ?
H14A C14 H14B 109.5 . . ?
C13 C14 H14C 109.5 . . ?
H14A C14 H14C 109.5 . . ?
H14B C14 H14C 109.5 . . ?

loop_
_geom_bond_atom_site_label_1
_geom_bond_atom_site_label_2
_geom_bond_distance
_geom_bond_site_symmetry_2
_geom_bond_publ_flag
O1 C10 1.1993(18) . ?
O2 C10 1.3560(17) . ?
O2 C9 1.4462(15) . ?
O3 C13 1.2055(17) . ?
O4 C13 1.3395(14) . ?
O4 C12 1.4463(14) . ?
N1 C2 1.3360(14) . ?
N1 C1 1.3668(14) . ?
N2 C1 1.3485(14) . ?
N2 H1N 0.895(16) . ?
N2 H2N 0.880(16) . ?
N3 C4 1.3264(14) . ?
N3 C1 1.3482(14) . ?
N4 C5 1.3135(15) . ?
N4 C3 1.3954(14) . ?
N5 C4 1.3682(14) . ?
N5 C5 1.3781(14) . ?
N5 C6 1.4627(14) . ?
C2 C3 1.3801(15) . ?
C2 H2 0.9500 . ?
C3 C4 1.4027(15) . ?
C5 H5 0.9500 . ?
C6 C7 1.5220(18) . ?
C6 H6A 0.9900 . ?
C6 H6B 0.9900 . ?
C7 C8 1.5397(16) . ?
C7 H7A 0.9900 . ?
C7 H7B 0.9900 . ?
C8 C12 1.5160(16) . ?
C8 C9 1.5221(18) . ?
C8 H8 1.0000 . ?
C9 H9A 0.9900 . ?
C9 H9B 0.9900 . ?
C10 C11 1.494(2) . ?
C11 H11A 0.9800 . ?
C11 H11B 0.9800 . ?
C11 H11C 0.9800 . ?
C12 H12A 0.9900 . ?
C12 H12B 0.9900 . ?
C13 C14 1.4954(19) . ?
C14 H14A 0.9800 . ?
C14 H14B 0.9800 . ?
C14 H14C 0.9800 . ?

loop_
_geom_torsion_atom_site_label_1
_geom_torsion_atom_site_label_2
_geom_torsion_atom_site_label_3
_geom_torsion_atom_site_label_4
_geom_torsion
_geom_torsion_site_symmetry_1
_geom_torsion_site_symmetry_2
_geom_torsion_site_symmetry_3
_geom_torsion_site_symmetry_4
_geom_torsion_publ_flag
C4 N3 C1 N2 -176.23(10) . . . . ?
C4 N3 C1 N1 3.21(16) . . . . ?
C2 N1 C1 N3 -2.15(17) . . . . ?
C2 N1 C1 N2 177.29(10) . . . . ?
C1 N1 C2 C3 -1.23(16) . . . . ?
N1 C2 C3 N4 -178.92(12) . . . . ?
N1 C2 C3 C4 2.96(17) . . . . ?
C5 N4 C3 C2 -177.74(13) . . . . ?
C5 N4 C3 C4 0.46(13) . . . . ?
C1 N3 C4 N5 178.95(11) . . . . ?
C1 N3 C4 C3 -1.12(17) . . . . ?
C5 N5 C4 N3 -179.87(11) . . . . ?
C6 N5 C4 N3 4.73(19) . . . . ?
C5 N5 C4 C3 0.19(13) . . . . ?
C6 N5 C4 C3 -175.21(11) . . . . ?
C2 C3 C4 N3 -1.78(18) . . . . ?
N4 C3 C4 N3 179.65(11) . . . . ?
C2 C3 C4 N5 178.16(10) . . . . ?
N4 C3 C4 N5 -0.41(13) . . . . ?
C3 N4 C5 N5 -0.35(14) . . . . ?
C4 N5 C5 N4 0.10(15) . . . . ?
C6 N5 C5 N4 175.44(11) . . . . ?
C4 N5 C6 C7 -102.05(13) . . . . ?
C5 N5 C6 C7 83.53(15) . . . . ?
N5 C6 C7 C8 171.49(9) . . . . ?
C6 C7 C8 C12 44.79(14) . . . . ?
C6 C7 C8 C9 169.36(10) . . . . ?
C10 O2 C9 C8 107.09(13) . . . . ?
C12 C8 C9 O2 -57.64(13) . . . . ?
C7 C8 C9 O2 176.97(10) . . . . ?
C9 O2 C10 O1 2.1(2) . . . . ?
C9 O2 C10 C11 -177.49(11) . . . . ?
C13 O4 C12 C8 157.47(10) . . . . ?
C9 C8 C12 O4 -73.51(11) . . . . ?
C7 C8 C12 O4 49.23(13) . . . . ?
C12 O4 C13 O3 -1.56(18) . . . . ?
C12 O4 C13 C14 178.81(10) . . . . ?
